data_7040558
loop_
_publ_author_name
'Sakurai, Takahiro'
'Saiki, Ryo'
'Wei, Rong Jia'
'Newton, Graham N.'
'Shiga, Takuya'
'Oshio, Hiroki'

_publ_section_title
;
 Oxalate-bridged heterometallic chains with monocationic dabco
 derivatives.
;
_journal_issue 41
_journal_name_full 'Dalton transactions (Cambridge, England : 2003)'
_journal_page_first 16182
_journal_page_last 16189
_journal_paper_doi 10.1039/c6dt02955h
_journal_volume 45
_journal_year 2016
_chemical_formula_moiety 'C7 H6 Cr O14 Zn, C10 H21 N2'
_chemical_formula_sum 'C17 H27 Cr N2 O14 Zn'
_chemical_formula_weight 600.77
_space_group_crystal_system monoclinic
_space_group_IT_number 4
_space_group_name_Hall 'P 2yb'
_space_group_name_H-M_alt 'P 1 21 1'
_symmetry_space_group_name_Hall 'P 2yb'
_symmetry_space_group_name_H-M 'P 1 21 1'
_atom_sites_solution_hydrogens mixed
_audit_creation_method SHELXL-2014/7
_audit_update_record
;
2016-08-31 deposited with the CCDC.
2016-09-05 downloaded from the CCDC.
;
_cell_angle_alpha 90
_cell_angle_beta 114.888(9)
_cell_angle_gamma 90
_cell_formula_units_Z 2
_cell_length_a 9.039(5)
_cell_length_b 13.961(7)
_cell_length_c 10.216(6)
_cell_measurement_reflns_used 738
_cell_measurement_temperature 130(2)
_cell_measurement_theta_max 23.425
_cell_measurement_theta_min 2.638
_cell_volume 1169.5(11)
_computing_cell_refinement 'Bruker SMART'
_computing_data_collection 'Bruker SMART'
_computing_data_reduction 'Bruker SAINT'
_computing_molecular_graphics 'Bruker SHELXTL'
_computing_publication_material 'Bruker SHELXTL'
_computing_structure_refinement 'SHELXL-2014/7 (Sheldrick, 2014)'
_computing_structure_solution 'SHELXL-2014/7 (Sheldrick, 2014)'
_diffrn_ambient_temperature 130(2)
_diffrn_measured_fraction_theta_full 0.998
_diffrn_measured_fraction_theta_max 0.996
_diffrn_measurement_device_type 'CCD area detector'
_diffrn_measurement_method '\f and \w scans'
_diffrn_radiation_type MoK\a
_diffrn_radiation_wavelength 0.71073
_diffrn_reflns_av_R_equivalents 0.0413
_diffrn_reflns_av_unetI/netI 0.0749
_diffrn_reflns_Laue_measured_fraction_full 0.998
_diffrn_reflns_Laue_measured_fraction_max 0.996
_diffrn_reflns_limit_h_max 10
_diffrn_reflns_limit_h_min -10
_diffrn_reflns_limit_k_max 8
_diffrn_reflns_limit_k_min -16
_diffrn_reflns_limit_l_max 12
_diffrn_reflns_limit_l_min -12
_diffrn_reflns_number 6406
_diffrn_reflns_point_group_measured_fraction_full 0.687
_diffrn_reflns_point_group_measured_fraction_max 0.683
_diffrn_reflns_theta_full 25.242
_diffrn_reflns_theta_max 25.564
_diffrn_reflns_theta_min 2.198
_exptl_absorpt_coefficient_mu 1.564
_exptl_absorpt_correction_T_max 0.9259
_exptl_absorpt_correction_T_min 0.6512
_exptl_absorpt_correction_type empirical
_exptl_absorpt_process_details SADABS
_exptl_crystal_colour purple
_exptl_crystal_density_diffrn 1.706
_exptl_crystal_density_method 'not measured'
_exptl_crystal_description plates
_exptl_crystal_F_000 618
_exptl_crystal_size_max 0.300
_exptl_crystal_size_mid 0.150
_exptl_crystal_size_min 0.050
_refine_diff_density_max 0.622
_refine_diff_density_min -0.513
_refine_diff_density_rms 0.085
_refine_ls_abs_structure_details
;
 Classical Flack method preferred over Parsons because s.u. lower.
;
_refine_ls_abs_structure_Flack -0.03(2)
_refine_ls_extinction_method none
_refine_ls_goodness_of_fit_ref 0.990
_refine_ls_hydrogen_treatment mixed
_refine_ls_matrix_type full
_refine_ls_number_parameters 324
_refine_ls_number_reflns 2984
_refine_ls_number_restraints 4
_refine_ls_restrained_S_all 0.990
_refine_ls_R_factor_all 0.0575
_refine_ls_R_factor_gt 0.0480
_refine_ls_shift/su_max 0.000
_refine_ls_shift/su_mean 0.000
_refine_ls_structure_factor_coef Fsqd
_refine_ls_weighting_details 'w=1/[\s^2^(Fo^2^)+(0.0366P)^2^] where P=(Fo^2^+2Fc^2^)/3'
_refine_ls_weighting_scheme calc
_refine_ls_wR_factor_gt 0.0884
_refine_ls_wR_factor_ref 0.0917
_reflns_Friedel_coverage 0.313
_reflns_Friedel_fraction_full 0.347
_reflns_Friedel_fraction_max 0.340
_reflns_number_gt 2580
_reflns_number_total 2984
_reflns_threshold_expression 'I > 2\s(I)'
_cod_data_source_file c6dt02955h2.cif
_cod_data_source_block Comp4_130K
_cod_depositor_comments 'Adding full bibliography for 7040554--7040558.cif.'
_cod_database_code 7040558
_shelx_shelxl_version_number 2014/7
_shelx_space_group_comment
;
The symmetry employed for this shelxl refinement is uniquely defined
by the following loop, which should always be used as a source of
symmetry information in preference to the above space-group names.
They are only intended as comments.
;
_shelx_estimated_absorpt_t_min 0.651
_shelx_estimated_absorpt_t_max 0.926

loop_
_space_group_symop_operation_xyz
'x, y, z'
'-x, y+1/2, -z'

loop_
_atom_site_label
_atom_site_type_symbol
_atom_site_fract_x
_atom_site_fract_y
_atom_site_fract_z
_atom_site_U_iso_or_equiv
_atom_site_adp_type
_atom_site_occupancy
_atom_site_site_symmetry_order
_atom_site_calc_flag
_atom_site_refinement_flags_posn
_atom_site_refinement_flags_adp
Cr1 Cr 0.08064(15) 0.05175(9) 0.22452(13) 0.0210(3) Uani 1 1 d . .
Zn1 Zn 0.54863(10) 0.25185(6) 0.16200(9) 0.0225(2) Uani 1 1 d . .
O1 O 0.2261(6) 0.1606(4) 0.3174(6) 0.0226(14) Uani 1 1 d . .
O2 O 0.2063(6) 0.0467(4) 0.1054(5) 0.0227(12) Uani 1 1 d . .
O3 O 0.4132(6) 0.2514(6) 0.2858(5) 0.0265(13) Uani 1 1 d . .
O4 O 0.3922(7) 0.1338(4) 0.0668(6) 0.0245(14) Uani 1 1 d . .
O5 O -0.0767(7) 0.1423(4) 0.0868(5) 0.0226(13) Uani 1 1 d . .
O6 O -0.0553(6) 0.0717(5) 0.3330(5) 0.0244(16) Uani 1 1 d . .
O7 O -0.2951(6) 0.2294(4) 0.0630(5) 0.0228(14) Uani 1 1 d . .
O8 O -0.2845(7) 0.1464(5) 0.3075(7) 0.0242(15) Uani 1 1 d . .
O9 O -0.0495(6) -0.0594(4) 0.1302(6) 0.0246(14) Uani 1 1 d . .
O10 O 0.2154(7) -0.0427(4) 0.3668(6) 0.0225(14) Uani 1 1 d . .
O11 O -0.0825(6) -0.2115(4) 0.1746(6) 0.0345(15) Uani 1 1 d . .
O12 O 0.2047(7) -0.1934(4) 0.4313(5) 0.0327(15) Uani 1 1 d . .
O13 O 0.6810(7) 0.3601(5) 0.2863(6) 0.0273(16) Uani 1 1 d D .
H13C H 0.767(6) 0.374(6) 0.279(8) 0.041 Uiso 1 1 d D U
H13D H 0.699(8) 0.340(6) 0.367(4) 0.041 Uiso 1 1 d D U
O14 O 0.3980(7) 0.3376(4) 0.0013(6) 0.0342(16) Uani 1 1 d . .
H14C H 0.2881 0.3172 -0.0487 0.041 Uiso 1 1 calc R U
N1 N 0.7674(8) 0.0220(5) 0.6588(6) 0.0248(17) Uani 1 1 d . .
N2 N 1.0206(8) -0.0822(5) 0.7053(7) 0.0305(18) Uani 1 1 d . .
C1 C 0.3183(9) 0.1839(6) 0.2561(8) 0.0201(19) Uani 1 1 d . .
C2 C 0.3063(9) 0.1158(6) 0.1311(8) 0.0219(19) Uani 1 1 d . .
C3 C -0.1849(9) 0.1708(6) 0.1261(8) 0.0210(19) Uani 1 1 d . .
C4 C -0.1743(9) 0.1271(6) 0.2690(8) 0.0199(18) Uani 1 1 d . .
C5 C -0.0078(9) -0.1373(6) 0.2026(8) 0.0218(18) Uani 1 1 d . .
C6 C 0.1517(9) -0.1259(6) 0.3469(8) 0.0237(19) Uani 1 1 d . .
C7 C 0.4414(11) 0.4250(6) -0.0433(9) 0.038(2) Uani 1 1 d . .
H7 H 0.4037 0.4787 -0.0034 0.057 Uiso 1 1 calc R U
H7A H 0.3903 0.4286 -0.1489 0.057 Uiso 1 1 calc R U
H7B H 0.5602 0.4283 -0.0085 0.057 Uiso 1 1 calc R U
C8 C 0.3458(13) 0.1760(8) 0.6859(10) 0.059(3) Uani 1 1 d . .
H8 H 0.3115 0.1281 0.6086 0.088 Uiso 1 1 calc R U
H8A H 0.2566 0.2213 0.6680 0.088 Uiso 1 1 calc R U
H8B H 0.3740 0.1439 0.7787 0.088 Uiso 1 1 calc R U
C9 C 0.4886(10) 0.2277(8) 0.6896(9) 0.046(3) Uani 1 1 d . .
H9 H 0.5142 0.2826 0.7570 0.055 Uiso 1 1 calc R U
H9A H 0.4667 0.2525 0.5924 0.055 Uiso 1 1 calc R U
C10 C 0.6364(12) 0.1552(8) 0.7415(9) 0.055(3) Uani 1 1 d . .
H10 H 0.7394 0.1913 0.7690 0.066 Uiso 1 1 calc R U
H10A H 0.6418 0.1204 0.8278 0.066 Uiso 1 1 calc R U
C11 C 0.6191(10) 0.0829(7) 0.6230(9) 0.039(2) Uani 1 1 d . .
H11 H 0.5246 0.0408 0.6060 0.047 Uiso 1 1 calc R U
H11A H 0.5961 0.1181 0.5324 0.047 Uiso 1 1 calc R U
C12 C 0.9126(10) 0.0826(6) 0.6761(10) 0.041(2) Uani 1 1 d . .
H12 H 0.9395 0.1266 0.7590 0.049 Uiso 1 1 calc R U
H12A H 0.8862 0.1217 0.5883 0.049 Uiso 1 1 calc R U
C13 C 1.0585(10) 0.0185(6) 0.7011(9) 0.036(2) Uani 1 1 d . .
H13 H 1.0940 0.0291 0.6229 0.043 Uiso 1 1 calc R U
H13A H 1.1500 0.0364 0.7935 0.043 Uiso 1 1 calc R U
C14 C 0.8129(11) -0.0356(7) 0.7923(9) 0.037(2) Uani 1 1 d . .
H14 H 0.7211 -0.0779 0.7826 0.045 Uiso 1 1 calc R U
H14A H 0.8354 0.0077 0.8753 0.045 Uiso 1 1 calc R U
C15 C 0.9631(10) -0.0957(6) 0.8195(8) 0.029(2) Uani 1 1 d . .
H15 H 1.0513 -0.0778 0.9138 0.035 Uiso 1 1 calc R U
H15A H 0.9370 -0.1642 0.8240 0.035 Uiso 1 1 calc R U
C16 C 0.7359(10) -0.0456(6) 0.5360(9) 0.034(2) Uani 1 1 d . .
H16 H 0.7085 -0.0087 0.4461 0.041 Uiso 1 1 calc R U
H16A H 0.6417 -0.0871 0.5225 0.041 Uiso 1 1 calc R U
C17 C 0.8844(10) -0.1073(7) 0.5654(8) 0.037(2) Uani 1 1 d . .
H17 H 0.8554 -0.1756 0.5667 0.044 Uiso 1 1 calc R U
H17A H 0.9199 -0.0986 0.4868 0.044 Uiso 1 1 calc R U

loop_
_atom_site_aniso_label
_atom_site_aniso_U_11
_atom_site_aniso_U_22
_atom_site_aniso_U_33
_atom_site_aniso_U_23
_atom_site_aniso_U_13
_atom_site_aniso_U_12
Cr1 0.0192(7) 0.0217(8) 0.0219(7) 0.0025(6) 0.0085(5) 0.0012(6)
Zn1 0.0201(5) 0.0233(5) 0.0226(5) 0.0011(5) 0.0076(4) 0.0004(5)
O1 0.022(3) 0.026(3) 0.020(3) -0.001(3) 0.008(3) -0.002(3)
O2 0.025(3) 0.022(3) 0.023(3) -0.004(3) 0.013(2) -0.004(3)
O3 0.023(3) 0.027(3) 0.029(3) -0.004(4) 0.011(2) -0.009(4)
O4 0.024(3) 0.026(3) 0.024(3) 0.000(3) 0.011(3) -0.002(3)
O5 0.026(3) 0.023(3) 0.019(3) 0.004(2) 0.009(2) 0.005(3)
O6 0.020(3) 0.031(4) 0.022(3) 0.008(3) 0.010(3) 0.007(3)
O7 0.026(3) 0.025(4) 0.019(3) 0.003(3) 0.011(2) 0.004(3)
O8 0.024(4) 0.026(3) 0.023(3) 0.006(3) 0.010(3) 0.005(3)
O9 0.021(3) 0.026(3) 0.024(3) 0.005(3) 0.006(2) 0.000(3)
O10 0.020(3) 0.022(3) 0.022(3) 0.007(3) 0.006(2) 0.001(3)
O11 0.029(3) 0.028(4) 0.036(3) 0.001(3) 0.003(3) -0.009(3)
O12 0.037(3) 0.034(4) 0.020(3) 0.006(3) 0.005(3) 0.006(3)
O13 0.026(4) 0.032(4) 0.022(3) 0.001(3) 0.008(3) -0.005(3)
O14 0.020(3) 0.030(4) 0.045(4) 0.008(3) 0.007(3) 0.000(3)
N1 0.030(4) 0.028(4) 0.012(3) 0.003(3) 0.004(3) 0.002(3)
N2 0.037(4) 0.037(5) 0.020(4) -0.001(3) 0.014(3) 0.001(4)
C1 0.017(4) 0.023(5) 0.016(4) -0.001(4) 0.003(3) 0.003(4)
C2 0.014(4) 0.023(5) 0.029(5) 0.012(4) 0.010(4) 0.007(4)
C3 0.022(4) 0.013(4) 0.020(4) -0.003(3) 0.001(4) 0.003(4)
C4 0.014(4) 0.022(5) 0.023(4) 0.001(4) 0.007(4) -0.006(4)
C5 0.018(4) 0.027(5) 0.023(4) 0.004(4) 0.012(3) -0.002(4)
C6 0.025(5) 0.026(5) 0.019(4) 0.001(4) 0.009(4) 0.011(4)
C7 0.035(5) 0.034(6) 0.049(6) 0.014(5) 0.022(5) 0.005(4)
C8 0.075(8) 0.066(8) 0.036(6) 0.010(6) 0.024(5) 0.009(7)
C9 0.035(5) 0.070(9) 0.030(5) -0.002(5) 0.011(4) 0.004(5)
C10 0.061(7) 0.059(8) 0.036(5) -0.002(5) 0.012(5) 0.025(6)
C11 0.036(5) 0.043(6) 0.029(5) -0.002(4) 0.005(4) 0.018(4)
C12 0.045(6) 0.030(6) 0.043(6) 0.004(4) 0.014(5) -0.006(5)
C13 0.032(5) 0.040(6) 0.034(5) 0.010(4) 0.013(4) -0.005(4)
C14 0.039(6) 0.038(6) 0.037(5) 0.010(5) 0.017(5) 0.014(5)
C15 0.035(5) 0.020(5) 0.031(5) 0.004(4) 0.012(4) 0.004(4)
C16 0.031(5) 0.035(5) 0.033(5) -0.012(4) 0.012(4) -0.004(4)
C17 0.039(5) 0.045(6) 0.026(5) -0.007(4) 0.014(4) 0.007(5)

loop_
_atom_type_symbol
_atom_type_description
_atom_type_scat_dispersion_real
_atom_type_scat_dispersion_imag
_atom_type_scat_source
C C 0.0033 0.0016 'International Tables Vol C Tables 4.2.6.8 and 6.1.1.4'
H H 0.0000 0.0000 'International Tables Vol C Tables 4.2.6.8 and 6.1.1.4'
N N 0.0061 0.0033 'International Tables Vol C Tables 4.2.6.8 and 6.1.1.4'
O O 0.0106 0.0060 'International Tables Vol C Tables 4.2.6.8 and 6.1.1.4'
Cr Cr 0.3209 0.6236 'International Tables Vol C Tables 4.2.6.8 and 6.1.1.4'
Zn Zn 0.2839 1.4301 'International Tables Vol C Tables 4.2.6.8 and 6.1.1.4'

loop_
_geom_angle_atom_site_label_1
_geom_angle_atom_site_label_2
_geom_angle_atom_site_label_3
_geom_angle
_geom_angle_site_symmetry_1
_geom_angle_site_symmetry_3
O9 Cr1 O10 83.6(2) . .
O9 Cr1 O1 175.7(2) . .
O10 Cr1 O1 94.6(2) . .
O9 Cr1 O5 93.1(2) . .
O10 Cr1 O5 173.2(3) . .
O1 Cr1 O5 89.1(2) . .
O9 Cr1 O2 92.9(2) . .
O10 Cr1 O2 95.4(2) . .
O1 Cr1 O2 83.4(2) . .
O5 Cr1 O2 90.7(2) . .
O9 Cr1 O6 90.1(2) . .
O10 Cr1 O6 91.0(2) . .
O1 Cr1 O6 93.9(2) . .
O5 Cr1 O6 83.1(2) . .
O2 Cr1 O6 173.2(3) . .
O13 Zn1 O14 94.9(3) . .
O13 Zn1 O7 94.3(2) . 1_655
O14 Zn1 O7 93.3(2) . 1_655
O13 Zn1 O3 88.0(3) . .
O14 Zn1 O3 97.3(2) . .
O7 Zn1 O3 169.0(2) 1_655 .
O13 Zn1 O4 167.7(2) . .
O14 Zn1 O4 89.8(2) . .
O7 Zn1 O4 96.8(2) 1_655 .
O3 Zn1 O4 80.1(2) . .
O13 Zn1 O8 91.1(2) . 1_655
O14 Zn1 O8 170.7(3) . 1_655
O7 Zn1 O8 79.3(2) 1_655 1_655
O3 Zn1 O8 89.9(2) . 1_655
O4 Zn1 O8 85.7(2) . 1_655
C1 O1 Cr1 113.7(5) . .
C2 O2 Cr1 112.8(5) . .
C1 O3 Zn1 112.3(5) . .
C2 O4 Zn1 111.1(5) . .
C3 O5 Cr1 113.2(5) . .
C4 O6 Cr1 112.8(5) . .
C3 O7 Zn1 114.1(5) . 1_455
C4 O8 Zn1 110.2(5) . 1_455
C5 O9 Cr1 115.0(5) . .
C6 O10 Cr1 113.4(5) . .
Zn1 O13 H13C 116(6) . .
Zn1 O13 H13D 101(6) . .
H13C O13 H13D 112(5) . .
C7 O14 Zn1 126.0(5) . .
C7 O14 H14C 117.0 . .
Zn1 O14 H14C 117.0 . .
C14 N1 C11 113.9(7) . .
C14 N1 C16 108.0(7) . .
C11 N1 C16 108.6(6) . .
C14 N1 C12 107.8(6) . .
C11 N1 C12 110.8(7) . .
C16 N1 C12 107.6(7) . .
C13 N2 C15 108.3(7) . .
C13 N2 C17 108.1(7) . .
C15 N2 C17 107.8(7) . .
O3 C1 O1 127.5(7) . .
O3 C1 C2 118.2(7) . .
O1 C1 C2 114.3(6) . .
O4 C2 O2 126.5(8) . .
O4 C2 C1 118.0(7) . .
O2 C2 C1 115.5(6) . .
O7 C3 O5 126.9(8) . .
O7 C3 C4 117.9(7) . .
O5 C3 C4 115.2(6) . .
O8 C4 O6 126.1(8) . .
O8 C4 C3 118.3(7) . .
O6 C4 C3 115.6(6) . .
O11 C5 O9 126.5(7) . .
O11 C5 C6 120.7(7) . .
O9 C5 C6 112.7(7) . .
O12 C6 O10 124.8(7) . .
O12 C6 C5 120.7(7) . .
O10 C6 C5 114.5(7) . .
O14 C7 H7 109.5 . .
O14 C7 H7A 109.5 . .
H7 C7 H7A 109.5 . .
O14 C7 H7B 109.5 . .
H7 C7 H7B 109.5 . .
H7A C7 H7B 109.5 . .
C9 C8 H8 109.5 . .
C9 C8 H8A 109.5 . .
H8 C8 H8A 109.5 . .
C9 C8 H8B 109.5 . .
H8 C8 H8B 109.5 . .
H8A C8 H8B 109.5 . .
C8 C9 C10 107.7(9) . .
C8 C9 H9 110.2 . .
C10 C9 H9 110.2 . .
C8 C9 H9A 110.2 . .
C10 C9 H9A 110.2 . .
H9 C9 H9A 108.5 . .
C11 C10 C9 111.5(7) . .
C11 C10 H10 109.3 . .
C9 C10 H10 109.3 . .
C11 C10 H10A 109.3 . .
C9 C10 H10A 109.3 . .
H10 C10 H10A 108.0 . .
N1 C11 C10 113.5(7) . .
N1 C11 H11 108.9 . .
C10 C11 H11 108.9 . .
N1 C11 H11A 108.9 . .
C10 C11 H11A 108.9 . .
H11 C11 H11A 107.7 . .
N1 C12 C13 109.8(7) . .
N1 C12 H12 109.7 . .
C13 C12 H12 109.7 . .
N1 C12 H12A 109.7 . .
C13 C12 H12A 109.7 . .
H12 C12 H12A 108.2 . .
N2 C13 C12 112.0(7) . .
N2 C13 H13 109.2 . .
C12 C13 H13 109.2 . .
N2 C13 H13A 109.2 . .
C12 C13 H13A 109.2 . .
H13 C13 H13A 107.9 . .
N1 C14 C15 110.4(7) . .
N1 C14 H14 109.6 . .
C15 C14 H14 109.6 . .
N1 C14 H14A 109.6 . .
C15 C14 H14A 109.6 . .
H14 C14 H14A 108.1 . .
N2 C15 C14 111.7(7) . .
N2 C15 H15 109.3 . .
C14 C15 H15 109.3 . .
N2 C15 H15A 109.3 . .
C14 C15 H15A 109.3 . .
H15 C15 H15A 107.9 . .
N1 C16 C17 110.6(6) . .
N1 C16 H16 109.5 . .
C17 C16 H16 109.5 . .
N1 C16 H16A 109.5 . .
C17 C16 H16A 109.5 . .
H16 C16 H16A 108.1 . .
N2 C17 C16 111.3(7) . .
N2 C17 H17 109.4 . .
C16 C17 H17 109.4 . .
N2 C17 H17A 109.4 . .
C16 C17 H17A 109.4 . .
H17 C17 H17A 108.0 . .

loop_
_geom_bond_atom_site_label_1
_geom_bond_atom_site_label_2
_geom_bond_distance
_geom_bond_site_symmetry_2
Cr1 O9 1.941(6) .
Cr1 O10 1.960(6) .
Cr1 O1 1.971(5) .
Cr1 O5 1.978(5) .
Cr1 O2 1.985(5) .
Cr1 O6 1.991(5) .
Zn1 O13 2.012(6) .
Zn1 O14 2.025(6) .
Zn1 O7 2.078(5) 1_655
Zn1 O3 2.098(5) .
Zn1 O4 2.123(6) .
Zn1 O8 2.183(6) 1_655
O1 C1 1.277(9) .
O2 C2 1.272(10) .
O3 C1 1.224(10) .
O4 C2 1.235(9) .
O5 C3 1.268(9) .
O6 C4 1.262(9) .
O7 C3 1.240(8) .
O7 Zn1 2.078(5) 1_455
O8 C4 1.245(9) .
O8 Zn1 2.183(6) 1_455
O9 C5 1.279(9) .
O10 C6 1.274(9) .
O11 C5 1.204(9) .
O12 C6 1.231(9) .
O13 H13C 0.83(2) .
O13 H13D 0.82(2) .
O14 C7 1.415(10) .
O14 H14C 0.9500 .
N1 C14 1.485(10) .
N1 C11 1.498(10) .
N1 C16 1.498(10) .
N1 C12 1.508(10) .
N2 C13 1.452(11) .
N2 C15 1.476(9) .
N2 C17 1.483(10) .
C1 C2 1.559(10) .
C3 C4 1.547(9) .
C5 C6 1.577(10) .
C7 H7 0.9800 .
C7 H7A 0.9800 .
C7 H7B 0.9800 .
C8 C9 1.465(12) .
C8 H8 0.9800 .
C8 H8A 0.9800 .
C8 H8B 0.9800 .
C9 C10 1.579(12) .
C9 H9 0.9900 .
C9 H9A 0.9900 .
C10 C11 1.533(12) .
C10 H10 0.9900 .
C10 H10A 0.9900 .
C11 H11 0.9900 .
C11 H11A 0.9900 .
C12 C13 1.524(12) .
C12 H12 0.9900 .
C12 H12A 0.9900 .
C13 H13 0.9900 .
C13 H13A 0.9900 .
C14 C15 1.519(11) .
C14 H14 0.9900 .
C14 H14A 0.9900 .
C15 H15 0.9900 .
C15 H15A 0.9900 .
C16 C17 1.515(11) .
C16 H16 0.9900 .
C16 H16A 0.9900 .
C17 H17 0.9900 .
C17 H17A 0.9900 .

loop_
_geom_torsion_atom_site_label_1
_geom_torsion_atom_site_label_2
_geom_torsion_atom_site_label_3
_geom_torsion_atom_site_label_4
_geom_torsion
_geom_torsion_site_symmetry_1
Zn1 O3 C1 O1 175.7(6) .
Zn1 O3 C1 C2 -3.4(8) .
Cr1 O1 C1 O3 175.7(7) .
Cr1 O1 C1 C2 -5.2(7) .
Zn1 O4 C2 O2 -176.2(6) .
Zn1 O4 C2 C1 4.2(7) .
Cr1 O2 C2 O4 -175.2(6) .
Cr1 O2 C2 C1 4.4(7) .
O3 C1 C2 O4 -0.7(9) .
O1 C1 C2 O4 -179.9(7) .
O3 C1 C2 O2 179.7(8) .
O1 C1 C2 O2 0.5(8) .
Zn1 O7 C3 O5 177.9(6) 1_455
Zn1 O7 C3 C4 -2.6(7) 1_455
Cr1 O5 C3 O7 177.8(6) .
Cr1 O5 C3 C4 -1.7(7) .
Zn1 O8 C4 O6 177.2(7) 1_455
Zn1 O8 C4 C3 -5.7(8) 1_455
Cr1 O6 C4 O8 174.6(7) .
Cr1 O6 C4 C3 -2.7(8) .
O7 C3 C4 O8 6.1(10) .
O5 C3 C4 O8 -174.4(8) .
O7 C3 C4 O6 -176.5(8) .
O5 C3 C4 O6 3.0(9) .
Cr1 O9 C5 O11 169.9(7) .
Cr1 O9 C5 C6 -5.4(8) .
Cr1 O10 C6 O12 -171.4(6) .
Cr1 O10 C6 C5 7.6(8) .
O11 C5 C6 O12 1.9(11) .
O9 C5 C6 O12 177.4(7) .
O11 C5 C6 O10 -177.1(7) .
O9 C5 C6 O10 -1.6(9) .
C8 C9 C10 C11 73.5(10) .
C14 N1 C11 C10 59.4(10) .
C16 N1 C11 C10 179.8(8) .
C12 N1 C11 C10 -62.3(10) .
C9 C10 C11 N1 171.5(8) .
C14 N1 C12 C13 59.1(9) .
C11 N1 C12 C13 -175.7(7) .
C16 N1 C12 C13 -57.2(9) .
C15 N2 C13 C12 -57.1(9) .
C17 N2 C13 C12 59.4(9) .
N1 C12 C13 N2 -1.5(10) .
C11 N1 C14 C15 179.4(7) .
C16 N1 C14 C15 58.7(9) .
C12 N1 C14 C15 -57.2(9) .
C13 N2 C15 C14 59.1(9) .
C17 N2 C15 C14 -57.6(9) .
N1 C14 C15 N2 -1.1(10) .
C14 N1 C16 C17 -57.5(9) .
C11 N1 C16 C17 178.6(8) .
C12 N1 C16 C17 58.6(9) .
C13 N2 C17 C16 -58.0(9) .
C15 N2 C17 C16 58.8(10) .
N1 C16 C17 N2 -1.3(11) .
